data_4319390
loop_
_publ_author_name
'Sonia Huertas'
'Muriel Hissler'
'James E. McGarrah'
'Rene J. Lachicotte'
'Richard Eisenberg'

_publ_section_title
;
 Syntheses and Structural Characterization of Luminescent Platinum(II)
 Complexes Containing Di-tert-butylbipyridine and New 1,1-Dithiolate
 Ligands
;
_journal_name_full 'Inorganic Chemistry'
_journal_page_first 1183
_journal_page_last 1188
_journal_paper_doi 10.1021/ic001018d
_journal_volume 40
_journal_year 2001
_chemical_formula_sum 'C27 H28 Br N3 Pt S2'
_chemical_formula_weight 733.64
_chemical_name_systematic
;
  ?
;
_space_group_IT_number 14
_symmetry_cell_setting monoclinic
_symmetry_space_group_name_Hall '-P 2yn'
_symmetry_space_group_name_H-M 'P 1 21/n 1'
_atom_sites_solution_hydrogens geom
_atom_sites_solution_primary direct
_atom_sites_solution_secondary difmap
_audit_creation_method SHELXL
_cell_angle_alpha 90.00
_cell_angle_beta 111.1510(10)
_cell_angle_gamma 90.00
_cell_formula_units_Z 4
_cell_length_a 15.0940(5)
_cell_length_b 9.5182(3)
_cell_length_c 20.4772(7)
_cell_measurement_temperature 193(2)
_cell_volume 2743.72(16)
_computing_cell_refinement 'Siemens XSCANS'
_computing_data_collection 'Siemens XSCANS'
_computing_data_reduction 'Siemens SHELXTL'
_computing_molecular_graphics 'Siemens SHELXTL'
_computing_publication_material 'Siemens SHELXTL'
_computing_structure_refinement 'SHELXL-93 (Sheldrick, 1993)'
_computing_structure_solution 'SHELXS-86 (Sheldrick, 1990)'
_diffrn_ambient_temperature 193(2)
_diffrn_measurement_device 'Siemens SMART'
_diffrn_measurement_method '\w scans'
_diffrn_radiation_monochromator graphite
_diffrn_radiation_source 'normal-focus sealed tube'
_diffrn_radiation_type MoK\a
_diffrn_radiation_wavelength 0.71073
_diffrn_reflns_av_R_equivalents 0.0491
_diffrn_reflns_av_sigmaI/netI 0.0605
_diffrn_reflns_limit_h_max 16
_diffrn_reflns_limit_h_min -16
_diffrn_reflns_limit_k_max 10
_diffrn_reflns_limit_k_min -7
_diffrn_reflns_limit_l_max 21
_diffrn_reflns_limit_l_min -22
_diffrn_reflns_number 10994
_diffrn_reflns_theta_max 23.33
_diffrn_reflns_theta_min 1.45
_exptl_absorpt_coefficient_mu 6.743
_exptl_absorpt_correction_T_max 0.928
_exptl_absorpt_correction_T_min 0.583
_exptl_absorpt_correction_type none
_exptl_crystal_colour Red
_exptl_crystal_density_diffrn 1.776
_exptl_crystal_density_meas ?
_exptl_crystal_density_method NA
_exptl_crystal_description Plate
_exptl_crystal_F_000 1424
_exptl_crystal_size_max 0.04
_exptl_crystal_size_mid 0.18
_exptl_crystal_size_min 0.38
_refine_diff_density_max 1.462
_refine_diff_density_min -1.250
_refine_diff_density_rms 0.155
_refine_ls_extinction_method none
_refine_ls_goodness_of_fit_all 1.043
_refine_ls_goodness_of_fit_obs 1.111
_refine_ls_matrix_type full
_refine_ls_number_parameters 313
_refine_ls_number_reflns 3859
_refine_ls_number_restraints 0
_refine_ls_restrained_S_all 1.043
_refine_ls_restrained_S_obs 1.111
_refine_ls_R_factor_all 0.0668
_refine_ls_R_factor_obs 0.0407
_refine_ls_shift/esd_max 0.001
_refine_ls_shift/esd_mean 0.000
_refine_ls_structure_factor_coef Fsqd
_refine_ls_weighting_details 'w=1/[\s^2^(Fo^2^)+(0.0475P)^2^+0.0000P] where P=(Fo^2^+2Fc^2^)/3'
_refine_ls_weighting_scheme calc
_refine_ls_wR_factor_all 0.0939
_refine_ls_wR_factor_obs 0.0864
_reflns_number_observed 2956
_reflns_number_total 3859
_reflns_observed_criterion >2sigma(I)
_cod_data_source_file ic001018d_2.cif
_cod_data_source_block sad
_cod_depositor_comments
;
The following automatic conversions were performed:

'_symmetry_cell_setting' value 'Monoclinic' changed to 'monoclinic'
according to the built-in table from CIF Core dictionary named
'cif_core.dic' version 2.4.1 from 2010-06-29.

Automatic conversion script
Id: cif_fix_values 1646 2011-03-28 12:23:43Z adriana 

The following automatic conversions were performed:

'_exptl_crystal_density_meas' value 'NA' was changed to '?' - the
value is perceived as not measured.

Automatic conversion script
Id: cif_fix_values 3008 2015-01-20 13:52:24Z robertas 

The following automatic conversions were performed:

'_refine_ls_weighting_scheme' value 'calc
w=1/[\s^2^(Fo^2^)+(0.0475P)^2^+0.0000P] where P=(Fo^2^+2Fc^2^)/3' was
changed to 'calc'. New tag '_refine_ls_weighting_details' was
created. The value of the new tag was set to
'w=1/[\s^2^(Fo^2^)+(0.0475P)^2^+0.0000P] where P=(Fo^2^+2Fc^2^)/3'.

Automatic conversion script
Id: cif_fix_values 3143 2015-03-26 13:38:13Z robertas 
;
_cod_original_cell_volume 2743.7(2)
_cod_database_code 4319390

loop_
_symmetry_equiv_pos_as_xyz
'x, y, z'
'-x+1/2, y+1/2, -z+1/2'
'-x, -y, -z'
'x-1/2, -y-1/2, z-1/2'

loop_
_atom_site_aniso_label
_atom_site_aniso_U_11
_atom_site_aniso_U_22
_atom_site_aniso_U_33
_atom_site_aniso_U_23
_atom_site_aniso_U_13
_atom_site_aniso_U_12
Pt1 0.0257(2) 0.0390(2) 0.0375(2) -0.0062(2) 0.01293(15) -0.0034(2)
Br1 0.0761(8) 0.0761(9) 0.0861(9) 0.0138(7) 0.0429(7) -0.0156(7)
S1 0.0260(12) 0.050(2) 0.0418(14) -0.0012(11) 0.0111(11) -0.0053(10)
S2 0.0318(13) 0.048(2) 0.0376(13) -0.0045(11) 0.0107(11) -0.0077(11)
N1 0.029(4) 0.046(5) 0.025(4) -0.001(3) 0.009(3) -0.005(4)
N2 0.028(4) 0.043(5) 0.029(4) -0.011(4) 0.008(3) -0.004(4)
N3 0.066(7) 0.105(8) 0.066(7) 0.009(6) -0.003(6) -0.040(6)
C1 0.042(6) 0.054(7) 0.049(7) 0.006(5) 0.023(5) -0.009(5)
C2 0.038(6) 0.053(7) 0.041(6) 0.010(5) 0.014(5) -0.010(5)
C3 0.036(5) 0.033(5) 0.039(6) 0.003(4) 0.015(5) 0.003(4)
C4 0.035(5) 0.036(5) 0.032(5) -0.001(4) 0.014(4) -0.011(4)
C5 0.021(5) 0.034(6) 0.037(5) -0.001(4) 0.012(4) -0.002(4)
C6 0.033(5) 0.029(5) 0.027(5) -0.002(4) 0.012(4) 0.003(4)
C7 0.025(5) 0.031(5) 0.038(5) -0.004(4) 0.007(4) 0.001(4)
C8 0.035(5) 0.024(5) 0.034(5) -0.002(4) 0.016(4) 0.000(4)
C9 0.039(5) 0.032(5) 0.030(5) -0.002(4) 0.010(4) -0.005(4)
C10 0.031(5) 0.045(6) 0.028(5) -0.010(4) 0.008(4) -0.004(4)
C11 0.032(5) 0.044(6) 0.038(5) 0.005(5) 0.011(4) -0.003(4)
C12 0.031(5) 0.067(7) 0.038(5) 0.007(5) 0.006(4) -0.006(5)
C13 0.035(6) 0.062(7) 0.051(7) 0.014(5) -0.008(5) 0.003(5)
C14 0.061(7) 0.065(7) 0.048(6) 0.006(5) 0.025(6) -0.005(5)
C15 0.041(6) 0.036(6) 0.036(5) 0.000(5) 0.012(4) -0.004(5)
C16 0.040(6) 0.073(7) 0.051(6) 0.013(5) 0.015(5) -0.011(5)
C17 0.063(7) 0.068(7) 0.050(7) 0.002(6) 0.024(6) 0.011(6)
C18 0.062(7) 0.050(7) 0.048(6) 0.014(5) 0.023(5) -0.006(5)
C19 0.032(5) 0.031(5) 0.042(5) -0.011(4) 0.014(4) 0.003(4)
C20 0.033(5) 0.037(6) 0.035(5) -0.005(4) 0.005(4) -0.006(4)
C21 0.035(6) 0.035(6) 0.040(5) -0.009(4) 0.013(5) -0.004(4)
C22 0.031(5) 0.032(6) 0.056(6) -0.004(5) 0.013(5) -0.004(4)
C23 0.044(6) 0.038(6) 0.052(6) 0.003(5) 0.020(5) -0.003(5)
C24 0.052(6) 0.035(6) 0.064(7) -0.004(5) 0.030(6) -0.011(5)
C25 0.033(6) 0.071(8) 0.053(7) -0.006(6) 0.011(5) -0.015(5)
C26 0.032(6) 0.055(7) 0.047(6) 0.000(5) 0.008(5) -0.007(5)
C27 0.050(7) 0.063(8) 0.053(7) -0.001(6) 0.007(6) -0.034(6)

loop_
_atom_site_label
_atom_site_type_symbol
_atom_site_fract_x
_atom_site_fract_y
_atom_site_fract_z
_atom_site_U_iso_or_equiv
_atom_site_thermal_displace_type
_atom_site_occupancy
_atom_site_calc_flag
_atom_site_refinement_flags
_atom_site_disorder_group
Pt1 Pt 0.99892(2) 0.69298(4) 0.52521(2) 0.03361(14) Uani 1 d . .
Br1 Br 1.40845(9) 1.31527(13) 0.40795(7) 0.0756(4) Uani 1 d . .
S1 S 1.0764(2) 0.8502(2) 0.48099(12) 0.0397(6) Uani 1 d . .
S2 S 1.1443(2) 0.7185(2) 0.61127(12) 0.0396(6) Uani 1 d . .
N1 N 0.8676(5) 0.6729(7) 0.4469(3) 0.033(2) Uani 1 d . .
N2 N 0.9336(5) 0.5573(7) 0.5706(3) 0.034(2) Uani 1 d . .
N3 N 1.3750(7) 0.8583(11) 0.7024(5) 0.086(3) Uani 1 d . .
C1 C 0.8419(7) 0.7311(10) 0.3834(5) 0.047(3) Uani 1 d . .
H1A H 0.8868(7) 0.7867(10) 0.3723(5) 0.056 Uiso 1 calc R .
C2 C 0.7526(6) 0.7134(9) 0.3333(5) 0.044(2) Uani 1 d . .
H2A H 0.7372(6) 0.7553(9) 0.2885(5) 0.053 Uiso 1 calc R .
C3 C 0.6849(6) 0.6339(9) 0.3486(5) 0.036(2) Uani 1 d . .
C4 C 0.7156(6) 0.5741(9) 0.4154(4) 0.034(2) Uani 1 d . .
H4A H 0.6728(6) 0.5174(9) 0.4282(4) 0.040 Uiso 1 calc R .
C5 C 0.8051(5) 0.5946(9) 0.4627(4) 0.031(2) Uani 1 d . .
C6 C 0.8421(6) 0.5290(8) 0.5324(4) 0.029(2) Uani 1 d . .
C7 C 0.7883(6) 0.4423(9) 0.5587(4) 0.033(2) Uani 1 d . .
H7A H 0.7237(6) 0.4244(9) 0.5311(4) 0.039 Uiso 1 calc R .
C8 C 0.8273(6) 0.3826(8) 0.6238(4) 0.030(2) Uani 1 d . .
C9 C 0.9228(6) 0.4123(8) 0.6614(4) 0.034(2) Uani 1 d . .
H9A H 0.9531(6) 0.3729(8) 0.7066(4) 0.041 Uiso 1 calc R .
C10 C 0.9730(6) 0.4973(9) 0.6338(4) 0.036(2) Uani 1 d . .
H10A H 1.0381(6) 0.5147(9) 0.6603(4) 0.043 Uiso 1 calc R .
C11 C 0.5871(6) 0.6078(9) 0.2946(4) 0.039(2) Uani 1 d . .
C12 C 0.5201(6) 0.5372(10) 0.3256(4) 0.047(3) Uani 1 d . .
H12A H 0.5188(30) 0.5917(32) 0.3659(18) 0.071 Uiso 1 calc R .
H12B H 0.5426(22) 0.4418(22) 0.3408(26) 0.071 Uiso 1 calc R .
H12C H 0.4560(10) 0.5329(53) 0.2900(10) 0.071 Uiso 1 calc R .
C13 C 0.5422(7) 0.7492(10) 0.2627(5) 0.056(3) Uani 1 d . .
H13A H 0.5377(41) 0.8104(27) 0.2998(7) 0.083 Uiso 1 calc R .
H13B H 0.4786(19) 0.7327(12) 0.2280(24) 0.083 Uiso 1 calc R .
H13C H 0.5820(24) 0.7943(32) 0.2400(29) 0.083 Uiso 1 calc R .
C14 C 0.5967(8) 0.5139(10) 0.2361(5) 0.057(3) Uani 1 d . .
H14A H 0.6378(37) 0.5603(31) 0.2150(23) 0.085 Uiso 1 calc R .
H14B H 0.5338(9) 0.4983(54) 0.2002(17) 0.085 Uiso 1 calc R .
H14C H 0.6246(41) 0.4235(27) 0.2560(7) 0.085 Uiso 1 calc R .
C15 C 0.7727(6) 0.2903(9) 0.6570(4) 0.038(2) Uani 1 d . .
C16 C 0.6753(7) 0.2506(11) 0.6046(5) 0.055(3) Uani 1 d . .
H16A H 0.6364(15) 0.3354(14) 0.5896(23) 0.082 Uiso 1 calc R .
H16B H 0.6442(18) 0.1855(49) 0.6267(10) 0.082 Uiso 1 calc R .
H16C H 0.6825(7) 0.2053(55) 0.5639(14) 0.082 Uiso 1 calc R .
C17 C 0.7613(7) 0.3679(11) 0.7183(5) 0.059(3) Uani 1 d . .
H17A H 0.7269(40) 0.4560(34) 0.7018(7) 0.089 Uiso 1 calc R .
H17B H 0.8241(7) 0.3884(59) 0.7533(16) 0.089 Uiso 1 calc R .
H17C H 0.7255(39) 0.3092(29) 0.7395(21) 0.089 Uiso 1 calc R .
C18 C 0.8297(7) 0.1549(9) 0.6839(5) 0.053(3) Uani 1 d . .
H18A H 0.8422(38) 0.1087(34) 0.6452(9) 0.079 Uiso 1 calc R .
H18B H 0.7933(20) 0.0915(28) 0.7023(29) 0.079 Uiso 1 calc R .
H18C H 0.8902(20) 0.1781(11) 0.7211(22) 0.079 Uiso 1 calc R .
C19 C 1.1724(6) 0.8419(8) 0.5586(5) 0.035(2) Uani 1 d . .
C20 C 1.2583(6) 0.9108(9) 0.5783(4) 0.037(2) Uani 1 d . .
C21 C 1.2911(6) 1.0103(9) 0.5364(5) 0.037(2) Uani 1 d . .
C22 C 1.2308(6) 1.0831(9) 0.4791(5) 0.040(2) Uani 1 d . .
H22A H 1.1642(6) 1.0712(9) 0.4662(5) 0.049 Uiso 1 calc R .
C23 C 1.2637(7) 1.1713(9) 0.4404(5) 0.044(2) Uani 1 d . .
H23A H 1.2206(7) 1.2169(9) 0.4002(5) 0.053 Uiso 1 calc R .
C24 C 1.3598(7) 1.1935(9) 0.4602(5) 0.048(2) Uani 1 d . .
C25 C 1.4221(7) 1.1276(11) 0.5174(5) 0.054(3) Uani 1 d . .
H25A H 1.4882(7) 1.1453(11) 0.5311(5) 0.064 Uiso 1 calc R .
C26 C 1.3893(6) 1.0347(10) 0.5559(5) 0.047(2) Uani 1 d . .
H26A H 1.4331(6) 0.9876(10) 0.5953(5) 0.056 Uiso 1 calc R .
C27 C 1.3226(8) 0.8815(11) 0.6462(6) 0.059(3) Uani 1 d . .

loop_
_atom_type_symbol
_atom_type_description
_atom_type_scat_dispersion_real
_atom_type_scat_dispersion_imag
_atom_type_scat_source
C C 0.0033 0.0016 'International Tables Vol C Tables 4.2.6.8 and 6.1.1.4'
H H 0.0000 0.0000 'International Tables Vol C Tables 4.2.6.8 and 6.1.1.4'
N N 0.0061 0.0033 'International Tables Vol C Tables 4.2.6.8 and 6.1.1.4'
S S 0.1246 0.1234 'International Tables Vol C Tables 4.2.6.8 and 6.1.1.4'
Br Br -0.2901 2.4595 'International Tables Vol C Tables 4.2.6.8 and 6.1.1.4'
Pt Pt -1.7033 8.3905 'International Tables Vol C Tables 4.2.6.8 and 6.1.1.4'

loop_
_geom_angle_atom_site_label_1
_geom_angle_atom_site_label_2
_geom_angle_atom_site_label_3
_geom_angle
_geom_angle_site_symmetry_1
_geom_angle_site_symmetry_3
_geom_angle_publ_flag
N2 Pt1 N1 79.0(3) . . ?
N2 Pt1 S2 101.8(2) . . ?
N1 Pt1 S2 179.2(2) . . ?
N2 Pt1 S1 176.6(2) . . ?
N1 Pt1 S1 103.9(2) . . ?
S2 Pt1 S1 75.40(8) . . ?
C19 S1 Pt1 89.1(3) . . ?
C19 S2 Pt1 88.6(3) . . ?
C5 N1 C1 119.1(7) . . ?
C5 N1 Pt1 115.5(5) . . ?
C1 N1 Pt1 125.4(6) . . ?
C10 N2 C6 118.6(7) . . ?
C10 N2 Pt1 126.2(6) . . ?
C6 N2 Pt1 115.2(5) . . ?
N1 C1 C2 122.4(8) . . ?
C1 C2 C3 119.9(8) . . ?
C2 C3 C4 115.4(8) . . ?
C2 C3 C11 121.8(8) . . ?
C4 C3 C11 122.7(8) . . ?
C5 C4 C3 122.1(8) . . ?
N1 C5 C4 121.0(8) . . ?
N1 C5 C6 114.8(7) . . ?
C4 C5 C6 124.1(8) . . ?
N2 C6 C7 120.8(7) . . ?
N2 C6 C5 115.4(7) . . ?
C7 C6 C5 123.8(8) . . ?
C8 C7 C6 121.0(8) . . ?
C7 C8 C9 116.6(8) . . ?
C7 C8 C15 124.2(8) . . ?
C9 C8 C15 119.2(7) . . ?
C10 C9 C8 120.6(8) . . ?
N2 C10 C9 122.3(8) . . ?
C3 C11 C12 112.7(7) . . ?
C3 C11 C13 109.2(7) . . ?
C12 C11 C13 107.7(7) . . ?
C3 C11 C14 108.8(7) . . ?
C12 C11 C14 109.2(7) . . ?
C13 C11 C14 109.1(7) . . ?
C17 C15 C16 109.6(8) . . ?
C17 C15 C8 109.3(7) . . ?
C16 C15 C8 111.7(7) . . ?
C17 C15 C18 109.1(7) . . ?
C16 C15 C18 108.5(8) . . ?
C8 C15 C18 108.6(7) . . ?
C20 C19 S1 129.6(7) . . ?
C20 C19 S2 123.5(7) . . ?
S1 C19 S2 106.8(5) . . ?
C19 C20 C27 115.8(8) . . ?
C19 C20 C21 127.8(8) . . ?
C27 C20 C21 116.4(8) . . ?
C22 C21 C26 117.4(8) . . ?
C22 C21 C20 123.9(8) . . ?
C26 C21 C20 118.7(8) . . ?
C23 C22 C21 122.4(9) . . ?
C22 C23 C24 119.3(9) . . ?
C25 C24 C23 120.7(9) . . ?
C25 C24 Br1 118.7(8) . . ?
C23 C24 Br1 120.6(8) . . ?
C24 C25 C26 120.4(9) . . ?
C25 C26 C21 119.8(9) . . ?
N3 C27 C20 179.3(13) . . ?

loop_
_geom_bond_atom_site_label_1
_geom_bond_atom_site_label_2
_geom_bond_distance
_geom_bond_site_symmetry_2
_geom_bond_publ_flag
Pt1 N2 2.040(7) . ?
Pt1 N1 2.060(6) . ?
Pt1 S2 2.278(2) . ?
Pt1 S1 2.279(2) . ?
Br1 C24 1.895(9) . ?
S1 C19 1.724(9) . ?
S2 C19 1.747(9) . ?
N1 C5 1.330(10) . ?
N1 C1 1.336(11) . ?
N2 C10 1.342(10) . ?
N2 C6 1.347(10) . ?
N3 C27 1.157(12) . ?
C1 C2 1.377(12) . ?
C2 C3 1.394(12) . ?
C3 C4 1.397(11) . ?
C3 C11 1.513(11) . ?
C4 C5 1.362(11) . ?
C5 C6 1.471(11) . ?
C6 C7 1.394(11) . ?
C7 C8 1.371(11) . ?
C8 C9 1.397(11) . ?
C8 C15 1.523(11) . ?
C9 C10 1.361(11) . ?
C11 C12 1.530(11) . ?
C11 C13 1.542(13) . ?
C11 C14 1.542(12) . ?
C15 C17 1.519(12) . ?
C15 C16 1.522(12) . ?
C15 C18 1.538(12) . ?
C19 C20 1.376(11) . ?
C20 C27 1.408(13) . ?
C20 C21 1.478(12) . ?
C21 C22 1.383(12) . ?
C21 C26 1.409(12) . ?
C22 C23 1.365(12) . ?
C23 C24 1.374(13) . ?
C24 C25 1.362(13) . ?
C25 C26 1.388(12) . ?

loop_
_cod_related_entry_id
_cod_related_entry_database
_cod_related_entry_code
1 ChemSpider 30661080
